data_4104295
loop_
_publ_author_name
'Thomas Tricotet'
'Patricia Fleming'
'Juliet Cotter'
'Anne-Marie L. Hogan'
'Carsten Strohmann'
'Viktoria H. Gessner'
'Donal F. O'Shea'

_publ_section_title
;
 Selective Vinyl C-H Lithiation of cis-Stilbenes
;
_journal_name_full 'Journal of the American Chemical Society'
_journal_page_first 3142
_journal_page_last 3143
_journal_paper_doi 10.1021/ja809941n
_journal_volume 131
_journal_year 2009
_chemical_formula_moiety 'C19 H21 N O2'
_chemical_formula_sum 'C19 H21 N O2'
_chemical_formula_weight 295.37
_chemical_name_systematic
; 
 ? 
;
_space_group_IT_number 61
_symmetry_cell_setting orthorhombic
_symmetry_space_group_name_Hall '-P 2ac 2ab'
_symmetry_space_group_name_H-M 'P b c a'
_atom_sites_solution_hydrogens difmap
_atom_sites_solution_primary direct
_atom_sites_solution_secondary difmap
_audit_creation_method SHELXL-97
_cell_angle_alpha 90.00
_cell_angle_beta 90.00
_cell_angle_gamma 90.00
_cell_formula_units_Z 8
_cell_length_a 8.0637(7)
_cell_length_b 12.3948(11)
_cell_length_c 31.670(3)
_cell_measurement_reflns_used 4592
_cell_measurement_temperature 100(2)
_cell_measurement_theta_max 24.63
_cell_measurement_theta_min 2.57
_cell_volume 3165.4(5)
_computing_cell_refinement 'Bruker SAINT'
_computing_data_collection 'Bruker SMART'
_computing_data_reduction 'Bruker SAINT'
_computing_molecular_graphics 'Bruker SHELXTL'
_computing_publication_material 'Bruker SHELXTL'
_computing_structure_refinement 'SHELXL-97 (Sheldrick, 1997)'
_computing_structure_solution 'SHELXS-97 (Sheldrick, 1990)'
_diffrn_ambient_temperature 100(2)
_diffrn_detector_area_resol_mean 8.366
_diffrn_measured_fraction_theta_full 0.996
_diffrn_measured_fraction_theta_max 0.996
_diffrn_measurement_device_type 'CCD area detector'
_diffrn_measurement_method '\f and \w scans'
_diffrn_radiation_monochromator graphite
_diffrn_radiation_source 'fine-focus sealed tube'
_diffrn_radiation_type MoK\a
_diffrn_radiation_wavelength 0.71073
_diffrn_reflns_av_R_equivalents 0.0404
_diffrn_reflns_av_sigmaI/netI 0.0228
_diffrn_reflns_limit_h_max 9
_diffrn_reflns_limit_h_min -9
_diffrn_reflns_limit_k_max 15
_diffrn_reflns_limit_k_min -15
_diffrn_reflns_limit_l_max 38
_diffrn_reflns_limit_l_min -39
_diffrn_reflns_number 25570
_diffrn_reflns_theta_full 26.05
_diffrn_reflns_theta_max 26.05
_diffrn_reflns_theta_min 1.29
_exptl_absorpt_coefficient_mu 0.080
_exptl_absorpt_correction_T_max 0.9764
_exptl_absorpt_correction_T_min 0.8297
_exptl_absorpt_correction_type multi-scan
_exptl_absorpt_process_details
; 
 SADABS v.2.10 (Bruker,2003) was used for absorption correction. 
 R(int) for selected reflections was 0.042 before and 0.031 after 
 correction. The Ratio of minimum to maximum transmission is 0.849737. 
 The \l/2 correction factor is 0.0015 
;
_exptl_crystal_colour colourless
_exptl_crystal_density_diffrn 1.240
_exptl_crystal_density_method 'not measured'
_exptl_crystal_description block
_exptl_crystal_F_000 1264
_exptl_crystal_size_max 0.60
_exptl_crystal_size_mid 0.40
_exptl_crystal_size_min 0.30
_refine_diff_density_max 0.234
_refine_diff_density_min -0.161
_refine_diff_density_rms 0.035
_refine_ls_extinction_method none
_refine_ls_goodness_of_fit_ref 1.043
_refine_ls_hydrogen_treatment refall
_refine_ls_matrix_type full
_refine_ls_number_parameters 283
_refine_ls_number_reflns 3106
_refine_ls_number_restraints 0
_refine_ls_restrained_S_all 1.043
_refine_ls_R_factor_all 0.0437
_refine_ls_R_factor_gt 0.0356
_refine_ls_shift/su_max 0.001
_refine_ls_shift/su_mean 0.000
_refine_ls_structure_factor_coef Fsqd
_refine_ls_weighting_details 'calc w=1/[\s^2^(Fo^2^)+(0.0394P)^2^+1.0699P] where P=(Fo^2^+2Fc^2^)/3'
_refine_ls_weighting_scheme calc
_refine_ls_wR_factor_gt 0.0831
_refine_ls_wR_factor_ref 0.0871
_reflns_number_gt 2653
_reflns_number_total 3106
_reflns_threshold_expression I>2\s(I)
_cod_data_source_file ja809941n_si_001.cif
_cod_data_source_block osh93
_cod_original_cell_volume 3165.3(5)
_cod_database_code 4104295

loop_
_symmetry_equiv_pos_as_xyz
'x, y, z'
'-x+1/2, -y, z+1/2'
'-x, y+1/2, -z+1/2'
'x+1/2, -y+1/2, -z'
'-x, -y, -z'
'x-1/2, y, -z-1/2'
'x, -y-1/2, z-1/2'
'-x-1/2, y-1/2, z'

loop_
_atom_site_label
_atom_site_type_symbol
_atom_site_fract_x
_atom_site_fract_y
_atom_site_fract_z
_atom_site_U_iso_or_equiv
_atom_site_adp_type
_atom_site_occupancy
_atom_site_symmetry_multiplicity
_atom_site_calc_flag
O1 O 0.99983(12) 0.84102(7) 0.20015(3) 0.0245(2) Uani 1 1 d
H1O1 H 0.913(2) 0.8486(14) 0.1816(6) 0.050(5) Uiso 1 1 d
C1 C 1.04319(15) 0.73547(10) 0.20372(4) 0.0175(3) Uani 1 1 d
C2 C 1.14432(16) 0.70824(11) 0.23784(4) 0.0208(3) Uani 1 1 d
H2 H 1.1735(18) 0.7673(11) 0.2569(5) 0.026(4) Uiso 1 1 d
C3 C 1.20032(16) 0.60385(11) 0.24302(4) 0.0229(3) Uani 1 1 d
H3 H 1.2708(19) 0.5850(11) 0.2664(5) 0.028(4) Uiso 1 1 d
C4 C 1.15556(16) 0.52408(11) 0.21461(4) 0.0228(3) Uani 1 1 d
H4 H 1.1970(18) 0.4522(12) 0.2179(5) 0.026(4) Uiso 1 1 d
C5 C 1.05421(15) 0.55036(10) 0.18091(4) 0.0189(3) Uani 1 1 d
H5 H 1.0173(16) 0.4944(11) 0.1614(4) 0.017(3) Uiso 1 1 d
C6 C 0.99743(14) 0.65571(9) 0.17442(4) 0.0156(3) Uani 1 1 d
C7 C 0.89136(14) 0.67722(9) 0.13679(4) 0.0155(3) Uani 1 1 d
C8 C 0.93421(15) 0.64111(10) 0.09854(4) 0.0173(3) Uani 1 1 d
H8 H 1.0400(18) 0.6028(11) 0.0959(4) 0.019(3) Uiso 1 1 d
C9 C 0.83388(15) 0.64554(10) 0.05964(4) 0.0176(3) Uani 1 1 d
C10 C 0.83430(16) 0.55659(11) 0.03277(4) 0.0218(3) Uani 1 1 d
H10 H 0.9027(17) 0.4942(11) 0.0401(4) 0.021(3) Uiso 1 1 d
C11 C 0.73531(18) 0.55453(12) -0.00305(4) 0.0275(3) Uani 1 1 d
H11 H 0.7354(18) 0.4912(13) -0.0212(5) 0.030(4) Uiso 1 1 d
C12 C 0.63682(18) 0.64272(12) -0.01280(4) 0.0290(3) Uani 1 1 d
H12 H 0.572(2) 0.6433(12) -0.0377(5) 0.038(4) Uiso 1 1 d
C13 C 0.63854(18) 0.73276(12) 0.01302(4) 0.0262(3) Uani 1 1 d
H13 H 0.570(2) 0.7953(12) 0.0060(5) 0.034(4) Uiso 1 1 d
C14 C 0.73686(16) 0.73467(11) 0.04903(4) 0.0207(3) Uani 1 1 d
H14 H 0.7384(17) 0.7996(12) 0.0666(4) 0.021(3) Uiso 1 1 d
C15 C 0.73142(15) 0.73721(9) 0.14460(3) 0.0151(3) Uani 1 1 d
O2 O 0.73653(11) 0.83695(7) 0.14970(3) 0.0210(2) Uani 1 1 d
N N 0.59009(12) 0.68221(8) 0.14688(3) 0.0153(2) Uani 1 1 d
C16 C 0.57815(16) 0.56420(10) 0.14551(4) 0.0179(3) Uani 1 1 d
H16A H 0.6888(17) 0.5340(10) 0.1446(4) 0.015(3) Uiso 1 1 d
H16B H 0.5285(16) 0.5403(10) 0.1725(4) 0.017(3) Uiso 1 1 d
C17 C 0.47512(17) 0.52322(11) 0.10871(4) 0.0236(3) Uani 1 1 d
H17A H 0.356(2) 0.5462(12) 0.1118(5) 0.032(4) Uiso 1 1 d
H17B H 0.4792(19) 0.4430(13) 0.1083(4) 0.030(4) Uiso 1 1 d
H17C H 0.5184(19) 0.5507(12) 0.0816(5) 0.030(4) Uiso 1 1 d
C18 C 0.43588(16) 0.74218(11) 0.15545(4) 0.0209(3) Uani 1 1 d
H18A H 0.3576(18) 0.6892(11) 0.1662(4) 0.020(3) Uiso 1 1 d
H18B H 0.4593(17) 0.7960(11) 0.1777(4) 0.020(3) Uiso 1 1 d
C19 C 0.36529(18) 0.79643(12) 0.11656(5) 0.0279(3) Uani 1 1 d
H19A H 0.4432(19) 0.8528(12) 0.1055(5) 0.031(4) Uiso 1 1 d
H19B H 0.342(2) 0.7455(13) 0.0936(5) 0.037(4) Uiso 1 1 d
H19C H 0.262(2) 0.8353(13) 0.1240(5) 0.036(4) Uiso 1 1 d

loop_
_atom_site_aniso_label
_atom_site_aniso_U_11
_atom_site_aniso_U_22
_atom_site_aniso_U_33
_atom_site_aniso_U_23
_atom_site_aniso_U_13
_atom_site_aniso_U_12
O1 0.0272(5) 0.0172(5) 0.0291(5) -0.0029(4) -0.0065(4) -0.0020(4)
C1 0.0155(6) 0.0187(6) 0.0184(6) 0.0001(5) 0.0044(5) -0.0025(5)
C2 0.0193(7) 0.0268(7) 0.0162(6) -0.0026(5) 0.0011(5) -0.0059(5)
C3 0.0192(7) 0.0319(7) 0.0176(6) 0.0040(5) -0.0030(5) -0.0014(6)
C4 0.0212(7) 0.0230(7) 0.0242(7) 0.0024(5) -0.0020(5) 0.0034(6)
C5 0.0174(6) 0.0210(6) 0.0182(6) -0.0021(5) 0.0003(5) 0.0007(5)
C6 0.0117(6) 0.0191(6) 0.0161(6) 0.0013(5) 0.0021(5) -0.0015(5)
C7 0.0140(6) 0.0140(6) 0.0183(6) 0.0010(5) 0.0000(5) -0.0026(5)
C8 0.0141(6) 0.0181(6) 0.0196(6) 0.0012(5) 0.0003(5) 0.0004(5)
C9 0.0142(6) 0.0234(6) 0.0154(6) 0.0011(5) 0.0035(5) -0.0025(5)
C10 0.0199(7) 0.0251(7) 0.0204(6) -0.0015(5) 0.0020(5) 0.0017(5)
C11 0.0280(7) 0.0334(8) 0.0212(7) -0.0084(6) -0.0005(6) -0.0006(6)
C12 0.0278(7) 0.0409(8) 0.0183(7) -0.0016(6) -0.0066(6) 0.0013(6)
C13 0.0266(7) 0.0311(8) 0.0210(7) 0.0029(6) -0.0035(6) 0.0045(6)
C14 0.0214(7) 0.0231(7) 0.0176(6) 0.0002(5) 0.0016(5) -0.0006(5)
C15 0.0170(6) 0.0161(6) 0.0121(6) 0.0013(4) -0.0012(5) 0.0011(5)
O2 0.0208(5) 0.0134(4) 0.0287(5) -0.0011(4) -0.0006(4) -0.0002(3)
N 0.0140(5) 0.0151(5) 0.0170(5) 0.0002(4) -0.0003(4) 0.0009(4)
C16 0.0165(6) 0.0147(6) 0.0223(7) 0.0020(5) 0.0008(5) -0.0005(5)
C17 0.0228(7) 0.0215(7) 0.0266(7) -0.0022(6) -0.0002(6) -0.0057(6)
C18 0.0149(6) 0.0205(7) 0.0272(7) -0.0001(6) 0.0040(5) 0.0017(5)
C19 0.0212(7) 0.0260(7) 0.0365(8) 0.0002(6) -0.0055(6) 0.0069(6)

loop_
_atom_type_symbol
_atom_type_description
_atom_type_scat_dispersion_real
_atom_type_scat_dispersion_imag
_atom_type_scat_source
C C 0.0033 0.0016 'International Tables Vol C Tables 4.2.6.8 and 6.1.1.4'
H H 0.0000 0.0000 'International Tables Vol C Tables 4.2.6.8 and 6.1.1.4'
N N 0.0061 0.0033 'International Tables Vol C Tables 4.2.6.8 and 6.1.1.4'
O O 0.0106 0.0060 'International Tables Vol C Tables 4.2.6.8 and 6.1.1.4'

loop_
_geom_angle_atom_site_label_1
_geom_angle_atom_site_label_2
_geom_angle_atom_site_label_3
_geom_angle
C1 O1 H1O1 110.3(11)
O1 C1 C2 116.61(11)
O1 C1 C6 123.69(11)
C2 C1 C6 119.65(12)
C3 C2 C1 120.67(12)
C3 C2 H2 123.4(8)
C1 C2 H2 116.0(8)
C2 C3 C4 120.46(12)
C2 C3 H3 120.8(9)
C4 C3 H3 118.7(9)
C5 C4 C3 119.16(12)
C5 C4 H4 120.6(9)
C3 C4 H4 120.2(9)
C4 C5 C6 121.77(12)
C4 C5 H5 120.1(8)
C6 C5 H5 118.1(8)
C5 C6 C1 118.28(11)
C5 C6 C7 118.17(10)
C1 C6 C7 123.55(11)
C8 C7 C6 121.08(11)
C8 C7 C15 122.30(11)
C6 C7 C15 116.57(10)
C7 C8 C9 127.06(11)
C7 C8 H8 117.6(8)
C9 C8 H8 115.2(8)
C10 C9 C14 118.76(11)
C10 C9 C8 118.66(11)
C14 C9 C8 122.57(11)
C11 C10 C9 120.85(12)
C11 C10 H10 120.2(8)
C9 C10 H10 118.9(8)
C12 C11 C10 119.83(13)
C12 C11 H11 120.4(9)
C10 C11 H11 119.8(9)
C13 C12 C11 119.91(13)
C13 C12 H12 119.4(10)
C11 C12 H12 120.6(10)
C12 C13 C14 120.31(13)
C12 C13 H13 120.0(9)
C14 C13 H13 119.7(9)
C13 C14 C9 120.29(12)
C13 C14 H14 119.2(8)
C9 C14 H14 120.5(8)
O2 C15 N 121.96(11)
O2 C15 C7 118.77(10)
N C15 C7 119.25(10)
C15 N C16 124.47(10)
C15 N C18 118.32(10)
C16 N C18 116.94(10)
N C16 C17 113.09(10)
N C16 H16A 109.0(8)
C17 C16 H16A 110.6(7)
N C16 H16B 107.4(7)
C17 C16 H16B 110.0(8)
H16A C16 H16B 106.4(10)
C16 C17 H17A 110.7(9)
C16 C17 H17B 109.1(9)
H17A C17 H17B 108.3(12)
C16 C17 H17C 111.0(9)
H17A C17 H17C 109.0(12)
H17B C17 H17C 108.7(12)
N C18 C19 113.04(11)
N C18 H18A 105.7(8)
C19 C18 H18A 110.0(8)
N C18 H18B 108.1(8)
C19 C18 H18B 110.6(8)
H18A C18 H18B 109.3(11)
C18 C19 H19A 110.9(9)
C18 C19 H19B 112.9(9)
H19A C19 H19B 108.0(13)
C18 C19 H19C 109.7(9)
H19A C19 H19C 105.7(12)
H19B C19 H19C 109.4(13)

loop_
_geom_bond_atom_site_label_1
_geom_bond_atom_site_label_2
_geom_bond_distance
O1 C1 1.3589(15)
O1 H1O1 0.92(2)
C1 C2 1.3951(18)
C1 C6 1.4052(17)
C2 C3 1.3803(19)
C2 H2 0.977(15)
C3 C4 1.3847(19)
C3 H3 0.961(15)
C4 C5 1.3830(18)
C4 H4 0.957(15)
C5 C6 1.3989(17)
C5 H5 0.975(14)
C6 C7 1.4909(16)
C7 C8 1.3371(17)
C7 C15 1.5092(17)
C8 C9 1.4747(17)
C8 H8 0.980(14)
C9 C10 1.3927(18)
C9 C14 1.3948(18)
C10 C11 1.3873(19)
C10 H10 0.978(14)
C11 C12 1.386(2)
C11 H11 0.973(16)
C12 C13 1.384(2)
C12 H12 0.947(17)
C13 C14 1.3892(18)
C13 H13 0.977(16)
C14 H14 0.978(14)
C15 O2 1.2474(15)
C15 N 1.3299(16)
N C16 1.4665(15)
N C18 1.4739(15)
C16 C17 1.5187(18)
C16 H16A 0.968(14)
C16 H16B 0.990(14)
C17 H17A 1.010(16)
C17 H17B 0.995(15)
C17 H17C 0.987(16)
C18 C19 1.5141(19)
C18 H18A 0.973(14)
C18 H18B 0.988(14)
C19 H19A 1.003(16)
C19 H19B 0.981(17)
C19 H19C 0.990(17)

loop_
_geom_hbond_atom_site_label_D
_geom_hbond_atom_site_label_H
_geom_hbond_atom_site_label_A
_geom_hbond_distance_DH
_geom_hbond_distance_HA
_geom_hbond_distance_DA
_geom_hbond_angle_DHA
O1 H1O1 O2 0.92(2) 1.75(2) 2.6576(13) 168.4(17)

loop_
_geom_torsion_atom_site_label_1
_geom_torsion_atom_site_label_2
_geom_torsion_atom_site_label_3
_geom_torsion_atom_site_label_4
_geom_torsion
O1 C1 C2 C3 -177.26(11)
C6 C1 C2 C3 0.23(18)
C1 C2 C3 C4 -0.66(19)
C2 C3 C4 C5 0.12(19)
C3 C4 C5 C6 0.87(19)
C4 C5 C6 C1 -1.28(18)
C4 C5 C6 C7 178.81(11)
O1 C1 C6 C5 178.02(11)
C2 C1 C6 C5 0.71(17)
O1 C1 C6 C7 -2.07(18)
C2 C1 C6 C7 -179.38(11)
C5 C6 C7 C8 -47.75(16)
C1 C6 C7 C8 132.34(13)
C5 C6 C7 C15 129.77(12)
C1 C6 C7 C15 -50.14(15)
C6 C7 C8 C9 172.70(11)
C15 C7 C8 C9 -4.68(19)
C7 C8 C9 C10 -139.23(13)
C7 C8 C9 C14 39.85(19)
C14 C9 C10 C11 -2.52(19)
C8 C9 C10 C11 176.60(12)
C9 C10 C11 C12 1.2(2)
C10 C11 C12 C13 0.5(2)
C11 C12 C13 C14 -0.9(2)
C12 C13 C14 C9 -0.4(2)
C10 C9 C14 C13 2.12(18)
C8 C9 C14 C13 -176.96(12)
C8 C7 C15 O2 -104.33(14)
C6 C7 C15 O2 78.18(14)
C8 C7 C15 N 77.30(15)
C6 C7 C15 N -100.18(12)
O2 C15 N C16 -173.44(11)
C7 C15 N C16 4.88(16)
O2 C15 N C18 0.38(16)
C7 C15 N C18 178.70(10)
C15 N C16 C17 -119.78(12)
C18 N C16 C17 66.32(14)
C15 N C18 C19 80.39(14)
C16 N C18 C19 -105.33(13)

loop_
_cod_related_entry_id
_cod_related_entry_database
_cod_related_entry_code
1 ChemSpider 30660165
